data_1537752
loop_
_publ_author_name
'Coffinberry, A.S.'
'Ellinger, F.H.'

_publ_section_title
;
 The intermetallic compounds of plutonium
;
_journal_name_full
;
International Conference on Peaceful Uses of Atomic Energy, Geneva 1958: 
Proceedings
;
_journal_page_first 826
_journal_page_last 826
_journal_volume 8
_journal_year 1955
_chemical_formula_sum 'Ni17 Pu2'
_space_group_IT_number 194
_symmetry_space_group_name_Hall '-P 6c 2c'
_symmetry_space_group_name_H-M 'P 63/m m c'
_cell_angle_alpha 90
_cell_angle_beta 90
_cell_angle_gamma 120
_cell_formula_units_Z 2
_cell_length_a 8.29
_cell_length_b 8.29
_cell_length_c 8.01
_cell_volume 476.730
_citation_journal_id_ASTM PICPA6
_cod_data_source_file Coffinberry_PICPA6_1955_990.cif
_cod_data_source_block Ni17Pu2
_cod_original_cell_volume 476.7297
_cod_database_code 1537752

loop_
_symmetry_equiv_pos_as_xyz
x,y,z
x-y,x,z+1/2
-y,x-y,z
-x,-y,z+1/2
-x+y,-x,z
y,-x+y,z+1/2
-y,-x,-z+1/2
x-y,-y,-z
x,x-y,-z+1/2
y,x,-z
-x+y,y,-z+1/2
-x,-x+y,-z
-x,-y,-z
-x+y,-x,-z-1/2
y,-x+y,-z
x,y,-z-1/2
x-y,x,-z
-y,x-y,-z-1/2
y,x,z-1/2
-x+y,y,z
-x,-x+y,z-1/2
-y,-x,z
x-y,-y,z-1/2
x,x-y,z

loop_
_atom_site_label
_atom_site_type_symbol
_atom_site_fract_x
_atom_site_fract_y
_atom_site_fract_z
_atom_site_occupancy
_atom_site_U_iso_or_equiv
Pu1 Pu 0 0 0.25 1 0.0
Ni3 Ni 0.167 0.334 0 1 0.0
Ni4 Ni 0.3333 0.6667 0.11 1 0.0
Ni1 Ni 0.5 0 0 1 0.0
Ni2 Ni 0.333 0 0.25 1 0.0
Pu2 Pu 0.3333 0.6667 0.75 1 0.0
